data_7701147
loop_
_publ_author_name
'Jung, Mi-Hee'
'Ko, Kyoung Chul'
'Lee, Woo Ram'

_publ_section_title
;
 Broadband white-light emission from supramolecular piperazinium-based
 lead halide perovskites linked by hydrogen bonds.
;
_journal_issue 40
_journal_name_full 'Dalton transactions (Cambridge, England : 2003)'
_journal_page_first 15074
_journal_page_last 15090
_journal_paper_doi 10.1039/c9dt03469b
_journal_volume 48
_journal_year 2019
_chemical_formula_sum 'C10 H28 Br6 N4 Pb'
_chemical_formula_weight 891.01
_space_group_crystal_system monoclinic
_space_group_IT_number 13
_space_group_name_Hall '-P 2yac'
_space_group_name_H-M_alt 'P 1 2/n 1'
_symmetry_space_group_name_Hall '-P 2yac'
_symmetry_space_group_name_H-M 'P 1 2/n 1'
_atom_sites_solution_hydrogens geom
_audit_creation_method SHELXL-2017/1
_audit_update_record
;
2019-08-15 deposited with the CCDC.    2019-09-16 downloaded from the CCDC.
;
_cell_angle_alpha 90
_cell_angle_beta 98.62(3)
_cell_angle_gamma 90
_cell_formula_units_Z 2
_cell_length_a 9.6500(19)
_cell_length_b 8.6450(17)
_cell_length_c 15.562(3)
_cell_measurement_reflns_used 40308
_cell_measurement_temperature 293(2)
_cell_measurement_theta_max 33.679
_cell_measurement_theta_min 0.350
_cell_volume 1283.6(4)
_computing_structure_refinement 'SHELXL-2017/1 (Sheldrick, 2017)'
_computing_structure_solution 'SHELXT 2018/2 (Sheldrick, 2018)'
_diffrn_ambient_temperature 293(2)
_diffrn_measured_fraction_theta_full 0.952
_diffrn_measured_fraction_theta_max 0.763
_diffrn_measurement_device_type 'Rayonix MX225HS CCD area detector'
_diffrn_measurement_method 'omega scan'
_diffrn_radiation_type synchrotron
_diffrn_radiation_wavelength 0.700
_diffrn_reflns_av_R_equivalents 0.0409
_diffrn_reflns_av_unetI/netI 0.0296
_diffrn_reflns_Laue_measured_fraction_full 0.952
_diffrn_reflns_Laue_measured_fraction_max 0.763
_diffrn_reflns_limit_h_max 16
_diffrn_reflns_limit_h_min -17
_diffrn_reflns_limit_k_max 14
_diffrn_reflns_limit_k_min -14
_diffrn_reflns_limit_l_max 26
_diffrn_reflns_limit_l_min -26
_diffrn_reflns_number 22313
_diffrn_reflns_point_group_measured_fraction_full 0.952
_diffrn_reflns_point_group_measured_fraction_max 0.763
_diffrn_reflns_theta_full 24.835
_diffrn_reflns_theta_max 39.499
_diffrn_reflns_theta_min 2.302
_diffrn_source 'PLSII 2D bending magnet'
_exptl_absorpt_coefficient_mu 15.283
_exptl_absorpt_correction_T_max 1.000
_exptl_absorpt_correction_T_min 0.600
_exptl_absorpt_correction_type empirical
_exptl_absorpt_process_details 'HKL3000sm Scalepack(Otwinowski et.al,2003)'
_exptl_crystal_colour colorless
_exptl_crystal_density_diffrn 2.305
_exptl_crystal_description plate
_exptl_crystal_F_000 816
_refine_diff_density_max 8.338
_refine_diff_density_min -4.229
_refine_diff_density_rms 0.479
_refine_ls_extinction_coef 0.0148(18)
_refine_ls_extinction_expression Fc^*^=kFc[1+0.001xFc^2^\l^3^/sin(2\q)]^-1/4^
_refine_ls_extinction_method 'SHELXL-2017/1 (Sheldrick 2017)'
_refine_ls_goodness_of_fit_ref 1.121
_refine_ls_hydrogen_treatment constr
_refine_ls_matrix_type full
_refine_ls_number_parameters 98
_refine_ls_number_reflns 6168
_refine_ls_number_restraints 0
_refine_ls_restrained_S_all 1.121
_refine_ls_R_factor_all 0.0847
_refine_ls_R_factor_gt 0.0812
_refine_ls_shift/su_max 0.000
_refine_ls_shift/su_mean 0.000
_refine_ls_structure_factor_coef Fsqd
_refine_ls_weighting_details 'w=1/[\s^2^(Fo^2^)+(0.1982P)^2^+0.6723P] where P=(Fo^2^+2Fc^2^)/3'
_refine_ls_weighting_scheme calc
_refine_ls_wR_factor_gt 0.2503
_refine_ls_wR_factor_ref 0.2582
_reflns_Friedel_coverage 0.000
_reflns_number_gt 5466
_reflns_number_total 6168
_reflns_threshold_expression 'I > 2\s(I)'
_cod_data_source_file c9dt03469b2.cif
_cod_data_source_block 1-MPPbBr2_1_a
_cod_depositor_comments 'Adding full bibliography for 7701147--7701151.cif.'
_cod_original_cell_volume 1283.6(5)
_cod_database_code 7701147
_shelx_shelxl_version_number 2017/1
_shelx_space_group_comment
;
The symmetry employed for this shelxl refinement is uniquely defined
by the following loop, which should always be used as a source of
symmetry information in preference to the above space-group names.
They are only intended as comments.
;

loop_
_space_group_symop_operation_xyz
'x, y, z'
'-x+1/2, y, -z+1/2'
'-x, -y, -z'
'x-1/2, -y, z-1/2'

loop_
_atom_site_label
_atom_site_type_symbol
_atom_site_fract_x
_atom_site_fract_y
_atom_site_fract_z
_atom_site_U_iso_or_equiv
_atom_site_adp_type
_atom_site_occupancy
_atom_site_site_symmetry_order
_atom_site_calc_flag
_atom_site_refinement_flags_posn
_atom_site_refinement_flags_adp
_atom_site_refinement_flags_occupancy
Pb1 Pb 0.250000 0.19380(2) 0.250000 0.03640(13) Uani 1 2 d S T P
Br1 Br 0.47142(7) 0.43373(9) 0.28641(5) 0.04960(18) Uani 1 1 d . . .
Br2 Br 0.04012(7) -0.07388(8) 0.22762(6) 0.05263(19) Uani 1 1 d . . .
Br3 Br 0.26327(9) 0.21666(11) 0.05769(5) 0.0541(2) Uani 1 1 d . . .
C1 C 0.2065(19) 0.879(3) 0.6257(12) 0.129(8) Uani 1 1 d . . .
H1A H 0.113310 0.867004 0.639305 0.193 Uiso 1 1 calc R U .
H1AB H 0.220961 0.985070 0.610711 0.193 Uiso 1 1 calc R U .
H1AC H 0.273337 0.850794 0.675187 0.193 Uiso 1 1 calc R U .
C2 C 0.3638(7) 0.8077(7) 0.5263(6) 0.0457(13) Uani 1 1 d . . .
H2A H 0.434746 0.807793 0.577582 0.055 Uiso 1 1 calc R U .
H2AB H 0.364726 0.908018 0.498495 0.055 Uiso 1 1 calc R U .
C3 C 0.3953(8) 0.6822(10) 0.4643(7) 0.0570(19) Uani 1 1 d . . .
H3A H 0.486376 0.700813 0.447088 0.068 Uiso 1 1 calc R U .
H3AB H 0.398373 0.582655 0.493348 0.068 Uiso 1 1 calc R U .
C4 C 0.1427(8) 0.6600(9) 0.4079(5) 0.0486(12) Uani 1 1 d . . .
H4A H 0.133993 0.557585 0.432028 0.058 Uiso 1 1 calc R U .
H4AB H 0.073767 0.669332 0.355992 0.058 Uiso 1 1 calc R U .
C5 C 0.1146(7) 0.7792(10) 0.4727(5) 0.0489(13) Uani 1 1 d . . .
H5A H 0.023822 0.759341 0.490140 0.059 Uiso 1 1 calc R U .
H5AB H 0.111235 0.880601 0.445810 0.059 Uiso 1 1 calc R U .
N1 N 0.2848(9) 0.6790(8) 0.3848(5) 0.0544(15) Uani 1 1 d . . .
H1B H 0.288405 0.766793 0.355314 0.065 Uiso 1 1 calc R U .
H1C H 0.302458 0.601367 0.350504 0.065 Uiso 1 1 calc R U .
N2 N 0.2246(6) 0.7787(8) 0.5515(4) 0.0474(11) Uani 1 1 d . . .
H2 H 0.227612 0.672625 0.573913 0.057 Uiso 1 1 calc R U .

loop_
_atom_site_aniso_label
_atom_site_aniso_U_11
_atom_site_aniso_U_22
_atom_site_aniso_U_33
_atom_site_aniso_U_23
_atom_site_aniso_U_13
_atom_site_aniso_U_12
Pb1 0.03870(17) 0.02043(16) 0.0521(2) 0.000 0.01350(12) 0.000
Br1 0.0518(3) 0.0366(3) 0.0639(4) -0.0008(2) 0.0200(3) -0.0115(2)
Br2 0.0471(3) 0.0342(3) 0.0791(5) -0.0009(3) 0.0176(3) -0.0082(2)
Br3 0.0509(4) 0.0591(4) 0.0564(4) -0.0043(3) 0.0210(3) -0.0026(3)
C1 0.118(11) 0.162(17) 0.127(12) -0.073(13) 0.085(11) -0.034(12)
C2 0.037(2) 0.043(4) 0.058(4) -0.001(2) 0.009(2) -0.0009(17)
C3 0.042(3) 0.061(5) 0.073(5) -0.001(3) 0.023(3) 0.012(2)
C4 0.056(3) 0.037(3) 0.053(3) -0.007(2) 0.007(2) -0.009(2)
C5 0.035(2) 0.055(3) 0.058(3) -0.008(3) 0.008(2) 0.001(2)
N1 0.067(4) 0.047(3) 0.053(3) -0.002(2) 0.023(3) 0.008(2)
N2 0.044(2) 0.053(3) 0.048(3) -0.005(2) 0.018(2) 0.003(2)

loop_
_atom_type_symbol
_atom_type_description
_atom_type_scat_dispersion_real
_atom_type_scat_dispersion_imag
_atom_type_scat_source
C C 0.0033 0.0016 'International Tables Vol C Tables 4.2.6.8 and 6.1.1.4'
H H 0.0000 0.0000 'International Tables Vol C Tables 4.2.6.8 and 6.1.1.4'
N N 0.0064 0.0033 'International Tables Vol C Tables 4.2.6.8 and 6.1.1.4'
Br Br -0.2192 2.4085 'International Tables Vol C Tables 4.2.6.8 and 6.1.1.4'
Pb Pb -3.1439 9.9644 'International Tables Vol C Tables 4.2.6.8 and 6.1.1.4'

loop_
_geom_angle_atom_site_label_1
_geom_angle_atom_site_label_2
_geom_angle_atom_site_label_3
_geom_angle
_geom_angle_site_symmetry_1
_geom_angle_site_symmetry_3
Br1 Pb1 Br1 91.44(4) 2 .
Br1 Pb1 Br3 84.34(3) 2 .
Br1 Pb1 Br3 90.41(3) . .
Br1 Pb1 Br3 90.41(3) 2 2
Br1 Pb1 Br3 84.34(3) . 2
Br3 Pb1 Br3 172.50(4) . 2
Br1 Pb1 Br2 173.92(2) 2 2
Br1 Pb1 Br2 93.52(3) . 2
Br3 Pb1 Br2 92.10(3) . 2
Br3 Pb1 Br2 93.57(3) 2 2
Br1 Pb1 Br2 93.52(3) 2 .
Br1 Pb1 Br2 173.92(2) . .
Br3 Pb1 Br2 93.57(3) . .
Br3 Pb1 Br2 92.10(3) 2 .
Br2 Pb1 Br2 81.75(3) 2 .
N2 C2 C3 109.0(6) . .
N1 C3 C2 110.6(6) . .
N1 C4 C5 110.9(6) . .
C4 C5 N2 111.9(6) . .
C4 N1 C3 111.7(6) . .
C1 N2 C2 109.1(8) . .
C1 N2 C5 119.1(11) . .
C2 N2 C5 110.1(6) . .

loop_
_geom_bond_atom_site_label_1
_geom_bond_atom_site_label_2
_geom_bond_distance
_geom_bond_site_symmetry_2
Pb1 Br1 2.9707(8) 2
Pb1 Br1 2.9708(8) .
Pb1 Br3 3.0211(10) .
Pb1 Br3 3.0211(10) 2
Pb1 Br2 3.0605(8) 2
Pb1 Br2 3.0605(8) .
C1 N2 1.475(14) .
C2 N2 1.476(9) .
C2 C3 1.513(11) .
C3 N1 1.508(13) .
C4 N1 1.478(11) .
C4 C5 1.495(11) .
C5 N2 1.497(10) .

loop_
_geom_hbond_atom_site_label_D
_geom_hbond_atom_site_label_H
_geom_hbond_atom_site_label_A
_geom_hbond_distance_DH
_geom_hbond_distance_HA
_geom_hbond_distance_DA
_geom_hbond_angle_DHA
_geom_hbond_site_symmetry_A
_geom_hbond_publ_flag
N1 H1B Br2 0.89 2.63 3.371(7) 140.7 2_565 yes
N1 H1C Br1 0.89 2.50 3.303(7) 150.7 . yes
